data_4101545
loop_
_publ_author_name
'Casado, Juan'
'Zgierski, Marek Z'
'Ewbank, Paul C'
'Burand, Michael W'
'Janzen, Daron E'
'Mann, Kent R'
'Pappenfus, Ted M'
'Berlin, Anna'
'P\'erez-Inestrosa, Ezequiel'
'Ortiz, Roc\'io Ponce'
'L\'opez Navarrete, Juan T'

_publ_section_title
;
 Exploration of ground and excited electronic states of aromatic and
 quinoid S,S-dioxide terthiophenes. Complementary systems for enhanced
 electronic organic materials.
;
_journal_issue 31
_journal_name_full 'Journal of the American Chemical Society'
_journal_page_first 10134
_journal_page_last 10144
_journal_paper_doi 10.1021/ja061372w
_journal_volume 128
_journal_year 2006
_chemical_formula_moiety 'C26 H22 N4 O2 S3, C1 H2 Cl2'
_chemical_formula_sum 'C27 H24 Cl2 N4 O2 S3'
_chemical_formula_weight 603.58
_chemical_name_systematic
; 
 ? 
;
_space_group_IT_number 2
_symmetry_cell_setting triclinic
_symmetry_space_group_name_Hall '-P 1'
_symmetry_space_group_name_H-M 'P -1'
_atom_sites_solution_hydrogens geom
_atom_sites_solution_primary direct
_atom_sites_solution_secondary difmap
_audit_creation_method SHELXL-97
_cell_angle_alpha 104.9590(10)
_cell_angle_beta 91.7280(10)
_cell_angle_gamma 105.9620(10)
_cell_formula_units_Z 2
_cell_length_a 9.8167(7)
_cell_length_b 10.4061(7)
_cell_length_c 14.8780(10)
_cell_measurement_reflns_used 2865
_cell_measurement_temperature 173(2)
_cell_measurement_theta_max 25.02
_cell_measurement_theta_min 1.43
_cell_volume 1403.33(17)
_computing_cell_refinement 'SAINT, Bruker'
_computing_data_collection 'SMART, Bruker'
_computing_data_reduction 'SAINT, Bruker'
_computing_molecular_graphics 'SHELXTL, Bruker'
_computing_publication_material 'Bruker SHELXTL'
_computing_structure_refinement 'SHELXL-97 (Sheldrick, 1997)'
_computing_structure_solution 'SHELXS-97 (Sheldrick, 1990)'
_diffrn_ambient_temperature 173(2)
_diffrn_measured_fraction_theta_full 0.995
_diffrn_measured_fraction_theta_max 0.995
_diffrn_measurement_device_type 'Siemens SMART Platform CCD'
_diffrn_measurement_method 'area detector, omega scans'
_diffrn_radiation_monochromator graphite
_diffrn_radiation_source 'normal-focus sealed tube'
_diffrn_radiation_type MoK\a
_diffrn_radiation_wavelength 0.71073
_diffrn_reflns_av_R_equivalents 0.0257
_diffrn_reflns_av_sigmaI/netI 0.0380
_diffrn_reflns_limit_h_max 11
_diffrn_reflns_limit_h_min -11
_diffrn_reflns_limit_k_max 12
_diffrn_reflns_limit_k_min -12
_diffrn_reflns_limit_l_max 17
_diffrn_reflns_limit_l_min -16
_diffrn_reflns_number 10540
_diffrn_reflns_theta_full 25.02
_diffrn_reflns_theta_max 25.02
_diffrn_reflns_theta_min 1.43
_exptl_absorpt_coefficient_mu 0.488
_exptl_absorpt_correction_T_max 0.98
_exptl_absorpt_correction_T_min 0.889
_exptl_absorpt_correction_type multi-scan
_exptl_absorpt_process_details 'SADABS, R. Blessing, 1995'
_exptl_crystal_colour purple
_exptl_crystal_density_diffrn 1.428
_exptl_crystal_description plate
_exptl_crystal_F_000 624
_exptl_crystal_size_max 0.5
_exptl_crystal_size_mid 0.15
_exptl_crystal_size_min 0.05
_refine_diff_density_max 0.236
_refine_diff_density_min -0.284
_refine_diff_density_rms 0.049
_refine_ls_extinction_method none
_refine_ls_goodness_of_fit_ref 1.038
_refine_ls_hydrogen_treatment constr
_refine_ls_matrix_type full
_refine_ls_number_parameters 343
_refine_ls_number_reflns 4933
_refine_ls_number_restraints 0
_refine_ls_restrained_S_all 1.038
_refine_ls_R_factor_all 0.0525
_refine_ls_R_factor_gt 0.0375
_refine_ls_shift/su_max 0.001
_refine_ls_shift/su_mean 0.000
_refine_ls_structure_factor_coef Fsqd
_refine_ls_weighting_details 'calc w=1/[\s^2^(Fo^2^)+(0.0311P)^2^+0.6545P] where P=(Fo^2^+2Fc^2^)/3'
_refine_ls_weighting_scheme calc
_refine_ls_wR_factor_gt 0.0754
_refine_ls_wR_factor_ref 0.0800
_reflns_number_gt 4085
_reflns_number_total 4933
_reflns_threshold_expression >2sigma(I)
_cod_data_source_file ja061372wsi20060227_114607.cif
_cod_data_source_block 03013
_cod_original_sg_symbol_H-M P-1
_cod_database_code 4101545

loop_
_symmetry_equiv_pos_as_xyz
'x, y, z'
'-x, -y, -z'

loop_
_atom_site_label
_atom_site_type_symbol
_atom_site_fract_x
_atom_site_fract_y
_atom_site_fract_z
_atom_site_U_iso_or_equiv
_atom_site_adp_type
_atom_site_occupancy
_atom_site_symmetry_multiplicity
_atom_site_calc_flag
_atom_site_refinement_flags
C1 C 1.4063(2) -0.4072(2) 0.24002(16) 0.0285(5) Uani 1 1 d .
C2 C 1.5182(2) -0.2486(2) 0.39340(17) 0.0291(5) Uani 1 1 d .
C3 C 1.4123(2) -0.2873(2) 0.31506(15) 0.0254(5) Uani 1 1 d .
C4 C 1.3168(2) -0.2116(2) 0.31614(15) 0.0258(5) Uani 1 1 d .
C5 C 1.3098(2) -0.0962(2) 0.39122(15) 0.0279(5) Uani 1 1 d .
H5A H 1.3755 -0.0590 0.4462 0.033 Uiso 1 1 calc R
C6 C 1.2015(2) -0.0456(2) 0.37661(15) 0.0266(5) Uani 1 1 d .
H6A H 1.1835 0.0302 0.4209 0.032 Uiso 1 1 calc R
C7 C 1.1152(2) -0.1156(2) 0.28830(14) 0.0236(5) Uani 1 1 d .
C8 C 0.9982(2) -0.0855(2) 0.25803(14) 0.0214(5) Uani 1 1 d .
C9 C 0.9024(2) -0.1386(2) 0.17356(14) 0.0222(5) Uani 1 1 d .
C10 C 0.9135(2) -0.2558(2) 0.09300(14) 0.0241(5) Uani 1 1 d .
H10A H 0.8164 -0.3084 0.0616 0.029 Uiso 1 1 calc R
H10B H 0.9514 -0.3198 0.1182 0.029 Uiso 1 1 calc R
C11 C 1.0080(2) -0.2115(2) 0.01929(14) 0.0243(5) Uani 1 1 d .
H11A H 0.9835 -0.1340 0.0023 0.029 Uiso 1 1 calc R
H11B H 1.1092 -0.1779 0.0459 0.029 Uiso 1 1 calc R
C12 C 0.9879(2) -0.3324(2) -0.06798(15) 0.0293(5) Uani 1 1 d .
H12A H 0.8851 -0.3715 -0.0907 0.035 Uiso 1 1 calc R
H12B H 1.0203 -0.4064 -0.0515 0.035 Uiso 1 1 calc R
C13 C 1.0693(3) -0.2905(3) -0.14634(16) 0.0391(6) Uani 1 1 d .
H13A H 1.0525 -0.3719 -0.2007 0.059 Uiso 1 1 calc R
H13B H 1.1714 -0.2538 -0.1248 0.059 Uiso 1 1 calc R
H13C H 1.0363 -0.2187 -0.1640 0.059 Uiso 1 1 calc R
C14 C 0.3383(3) -0.3905(2) -0.02251(17) 0.0391(6) Uani 1 1 d .
H14A H 0.2799 -0.4092 -0.0816 0.059 Uiso 1 1 calc R
H14B H 0.2799 -0.3775 0.0295 0.059 Uiso 1 1 calc R
H14C H 0.3752 -0.4693 -0.0237 0.059 Uiso 1 1 calc R
C15 C 0.4619(3) -0.2596(2) -0.00959(16) 0.0355(6) Uani 1 1 d .
H15A H 0.4240 -0.1808 -0.0097 0.043 Uiso 1 1 calc R
H15B H 0.5192 -0.2726 -0.0630 0.043 Uiso 1 1 calc R
C16 C 0.5578(2) -0.2240(2) 0.08115(15) 0.0256(5) Uani 1 1 d .
H16A H 0.5832 -0.3077 0.0862 0.031 Uiso 1 1 calc R
H16B H 0.5052 -0.1955 0.1349 0.031 Uiso 1 1 calc R
C17 C 0.6944(2) -0.1065(2) 0.08558(14) 0.0236(5) Uani 1 1 d .
H17A H 0.7430 -0.1331 0.0294 0.028 Uiso 1 1 calc R
H17B H 0.6684 -0.0217 0.0839 0.028 Uiso 1 1 calc R
C18 C 0.7967(2) -0.0731(2) 0.17122(14) 0.0218(5) Uani 1 1 d .
C19 C 0.7945(2) 0.0293(2) 0.25623(14) 0.0224(5) Uani 1 1 d .
C20 C 0.7037(2) 0.1074(2) 0.28496(14) 0.0228(5) Uani 1 1 d .
C21 C 0.7216(2) 0.2150(2) 0.37164(15) 0.0264(5) Uani 1 1 d .
H21A H 0.8009 0.2404 0.4175 0.032 Uiso 1 1 calc R
C22 C 0.6167(2) 0.2764(2) 0.38233(15) 0.0265(5) Uani 1 1 d .
H22A H 0.6159 0.3498 0.4356 0.032 Uiso 1 1 calc R
C23 C 0.5061(2) 0.2202(2) 0.30541(14) 0.0232(5) Uani 1 1 d .
C24 C 0.3835(2) 0.2572(2) 0.29592(14) 0.0228(5) Uani 1 1 d .
C25 C 0.2835(2) 0.1884(2) 0.21421(16) 0.0248(5) Uani 1 1 d .
C26 C 0.3547(2) 0.3672(2) 0.36610(15) 0.0249(5) Uani 1 1 d .
C27 C 0.8714(3) -0.3459(3) 0.40621(17) 0.0455(7) Uani 1 1 d .
H27A H 0.9052 -0.2430 0.4227 0.055 Uiso 1 1 calc R
H27B H 0.8100 -0.3728 0.4539 0.055 Uiso 1 1 calc R
Cl1 Cl 1.01946(8) -0.41155(8) 0.40703(5) 0.05088(19) Uani 1 1 d .
Cl2 Cl 0.77084(8) -0.41106(8) 0.29482(5) 0.05139(19) Uani 1 1 d .
N1 N 1.3997(2) -0.5036(2) 0.17942(15) 0.0395(5) Uani 1 1 d .
N2 N 1.6003(2) -0.2149(2) 0.45772(15) 0.0392(5) Uani 1 1 d .
N3 N 0.2082(2) 0.1276(2) 0.14706(14) 0.0346(5) Uani 1 1 d .
N4 N 0.3337(2) 0.4572(2) 0.42135(13) 0.0334(5) Uani 1 1 d .
O1 O 0.89285(17) 0.00426(17) 0.41637(10) 0.0331(4) Uani 1 1 d .
O2 O 1.04551(16) 0.18121(15) 0.35200(11) 0.0324(4) Uani 1 1 d .
S1 S 1.18449(6) -0.24785(6) 0.22507(4) 0.02735(14) Uani 1 1 d .
S2 S 0.94208(6) 0.04781(6) 0.33598(4) 0.02314(13) Uani 1 1 d .
S3 S 0.54339(6) 0.08894(6) 0.21959(4) 0.02595(14) Uani 1 1 d .

loop_
_atom_site_aniso_label
_atom_site_aniso_U_11
_atom_site_aniso_U_22
_atom_site_aniso_U_33
_atom_site_aniso_U_23
_atom_site_aniso_U_13
_atom_site_aniso_U_12
C1 0.0282(13) 0.0303(13) 0.0308(13) 0.0120(11) 0.0014(10) 0.0115(11)
C2 0.0278(13) 0.0270(12) 0.0342(14) 0.0073(10) 0.0054(11) 0.0118(10)
C3 0.0244(12) 0.0255(12) 0.0272(12) 0.0076(10) 0.0020(10) 0.0086(10)
C4 0.0257(12) 0.0282(12) 0.0230(11) 0.0078(9) 0.0028(9) 0.0067(10)
C5 0.0279(13) 0.0289(12) 0.0244(12) 0.0035(10) -0.0009(10) 0.0082(10)
C6 0.0266(12) 0.0275(12) 0.0237(12) 0.0039(9) 0.0018(10) 0.0080(10)
C7 0.0263(12) 0.0235(11) 0.0220(11) 0.0063(9) 0.0062(9) 0.0084(10)
C8 0.0240(12) 0.0210(11) 0.0185(11) 0.0043(9) 0.0038(9) 0.0064(9)
C9 0.0235(12) 0.0217(11) 0.0200(11) 0.0061(9) 0.0050(9) 0.0038(9)
C10 0.0249(12) 0.0229(11) 0.0228(11) 0.0026(9) 0.0014(9) 0.0076(10)
C11 0.0233(12) 0.0251(11) 0.0237(11) 0.0044(9) 0.0021(9) 0.0078(10)
C12 0.0313(13) 0.0288(12) 0.0252(12) 0.0032(10) 0.0043(10) 0.0084(10)
C13 0.0468(16) 0.0448(15) 0.0281(13) 0.0090(11) 0.0116(12) 0.0176(13)
C14 0.0303(14) 0.0354(14) 0.0420(15) -0.0003(12) -0.0071(11) 0.0057(11)
C15 0.0351(14) 0.0344(13) 0.0313(13) 0.0034(11) -0.0046(11) 0.0075(11)
C16 0.0265(12) 0.0243(11) 0.0250(12) 0.0037(9) 0.0025(10) 0.0086(10)
C17 0.0263(12) 0.0231(11) 0.0199(11) 0.0026(9) 0.0019(9) 0.0080(10)
C18 0.0220(11) 0.0212(11) 0.0202(11) 0.0054(9) 0.0041(9) 0.0033(9)
C19 0.0225(12) 0.0248(11) 0.0195(11) 0.0059(9) 0.0019(9) 0.0064(10)
C20 0.0237(12) 0.0244(11) 0.0194(11) 0.0053(9) 0.0014(9) 0.0066(9)
C21 0.0261(12) 0.0289(12) 0.0208(11) 0.0025(9) -0.0015(9) 0.0068(10)
C22 0.0288(13) 0.0249(11) 0.0225(11) 0.0018(9) 0.0026(10) 0.0071(10)
C23 0.0285(12) 0.0213(11) 0.0187(11) 0.0043(9) 0.0039(9) 0.0067(10)
C24 0.0249(12) 0.0219(11) 0.0211(11) 0.0043(9) 0.0034(9) 0.0074(9)
C25 0.0249(12) 0.0245(12) 0.0276(12) 0.0071(10) 0.0076(10) 0.0113(10)
C26 0.0228(12) 0.0264(12) 0.0260(12) 0.0086(10) 0.0007(10) 0.0068(10)
C27 0.0552(18) 0.0458(16) 0.0321(14) 0.0060(12) 0.0110(13) 0.0130(14)
Cl1 0.0559(5) 0.0559(4) 0.0408(4) 0.0150(3) 0.0008(3) 0.0152(4)
Cl2 0.0536(5) 0.0581(4) 0.0411(4) 0.0072(3) 0.0022(3) 0.0206(4)
N1 0.0472(14) 0.0343(12) 0.0377(12) 0.0065(10) 0.0031(10) 0.0164(10)
N2 0.0340(12) 0.0390(12) 0.0421(13) 0.0040(10) -0.0037(10) 0.0143(10)
N3 0.0339(12) 0.0369(11) 0.0295(11) 0.0039(9) 0.0002(10) 0.0102(10)
N4 0.0364(12) 0.0302(11) 0.0316(11) 0.0015(9) 0.0064(9) 0.0129(9)
O1 0.0375(10) 0.0476(10) 0.0212(8) 0.0120(7) 0.0072(7) 0.0207(8)
O2 0.0275(9) 0.0265(8) 0.0367(9) -0.0011(7) -0.0018(7) 0.0073(7)
S1 0.0302(3) 0.0298(3) 0.0226(3) 0.0025(2) 0.0008(2) 0.0145(3)
S2 0.0233(3) 0.0270(3) 0.0182(3) 0.0020(2) 0.0010(2) 0.0099(2)
S3 0.0257(3) 0.0287(3) 0.0214(3) -0.0007(2) -0.0008(2) 0.0122(2)

loop_
_atom_type_symbol
_atom_type_description
_atom_type_scat_dispersion_real
_atom_type_scat_dispersion_imag
_atom_type_scat_source
C C 0.0033 0.0016 'International Tables Vol C Tables 4.2.6.8 and 6.1.1.4'
H H 0.0000 0.0000 'International Tables Vol C Tables 4.2.6.8 and 6.1.1.4'
N N 0.0061 0.0033 'International Tables Vol C Tables 4.2.6.8 and 6.1.1.4'
O O 0.0106 0.0060 'International Tables Vol C Tables 4.2.6.8 and 6.1.1.4'
S S 0.1246 0.1234 'International Tables Vol C Tables 4.2.6.8 and 6.1.1.4'
Cl Cl 0.1484 0.1585 'International Tables Vol C Tables 4.2.6.8 and 6.1.1.4'

loop_
_geom_angle_atom_site_label_1
_geom_angle_atom_site_label_2
_geom_angle_atom_site_label_3
_geom_angle
N1 C1 C3 179.1(2)
N2 C2 C3 177.7(2)
C4 C3 C1 122.3(2)
C4 C3 C2 119.23(19)
C1 C3 C2 118.41(19)
C3 C4 C5 125.7(2)
C3 C4 S1 123.48(17)
C5 C4 S1 110.82(16)
C6 C5 C4 113.7(2)
C6 C5 H5A 123.1
C4 C5 H5A 123.1
C5 C6 C7 114.48(19)
C5 C6 H6A 122.8
C7 C6 H6A 122.8
C8 C7 C6 125.65(19)
C8 C7 S1 125.17(16)
C6 C7 S1 109.18(15)
C7 C8 C9 134.16(19)
C7 C8 S2 117.60(15)
C9 C8 S2 108.24(14)
C18 C9 C8 114.82(18)
C18 C9 C10 121.91(18)
C8 C9 C10 123.26(18)
C9 C10 C11 115.24(17)
C9 C10 H10A 108.5
C11 C10 H10A 108.5
C9 C10 H10B 108.5
C11 C10 H10B 108.5
H10A C10 H10B 107.5
C12 C11 C10 110.94(17)
C12 C11 H11A 109.5
C10 C11 H11A 109.5
C12 C11 H11B 109.5
C10 C11 H11B 109.5
H11A C11 H11B 108.0
C11 C12 C13 112.86(19)
C11 C12 H12A 109.0
C13 C12 H12A 109.0
C11 C12 H12B 109.0
C13 C12 H12B 109.0
H12A C12 H12B 107.8
C12 C13 H13A 109.5
C12 C13 H13B 109.5
H13A C13 H13B 109.5
C12 C13 H13C 109.5
H13A C13 H13C 109.5
H13B C13 H13C 109.5
C15 C14 H14A 109.5
C15 C14 H14B 109.5
H14A C14 H14B 109.5
C15 C14 H14C 109.5
H14A C14 H14C 109.5
H14B C14 H14C 109.5
C14 C15 C16 112.4(2)
C14 C15 H15A 109.1
C16 C15 H15A 109.1
C14 C15 H15B 109.1
C16 C15 H15B 109.1
H15A C15 H15B 107.8
C15 C16 C17 111.69(18)
C15 C16 H16A 109.3
C17 C16 H16A 109.3
C15 C16 H16B 109.3
C17 C16 H16B 109.3
H16A C16 H16B 107.9
C18 C17 C16 113.79(17)
C18 C17 H17A 108.8
C16 C17 H17A 108.8
C18 C17 H17B 108.8
C16 C17 H17B 108.8
H17A C17 H17B 107.7
C9 C18 C19 114.83(18)
C9 C18 C17 122.32(18)
C19 C18 C17 122.85(18)
C20 C19 C18 133.1(2)
C20 C19 S2 118.41(16)
C18 C19 S2 108.48(15)
C19 C20 C21 126.55(19)
C19 C20 S3 124.13(16)
C21 C20 S3 109.32(15)
C22 C21 C20 114.5(2)
C22 C21 H21A 122.7
C20 C21 H21A 122.7
C21 C22 C23 113.44(19)
C21 C22 H22A 123.3
C23 C22 H22A 123.3
C24 C23 C22 127.81(19)
C24 C23 S3 121.33(16)
C22 C23 S3 110.85(15)
C23 C24 C25 120.24(18)
C23 C24 C26 121.06(19)
C25 C24 C26 118.68(18)
N3 C25 C24 175.8(2)
N4 C26 C24 178.5(2)
Cl1 C27 Cl2 111.01(14)
Cl1 C27 H27A 109.4
Cl2 C27 H27A 109.4
Cl1 C27 H27B 109.4
Cl2 C27 H27B 109.4
H27A C27 H27B 108.0
C4 S1 C7 91.73(10)
O2 S2 O1 117.72(10)
O2 S2 C19 111.39(10)
O1 S2 C19 110.19(10)
O2 S2 C8 111.34(9)
O1 S2 C8 110.12(9)
C19 S2 C8 93.45(9)
C23 S3 C20 91.86(10)

loop_
_geom_bond_atom_site_label_1
_geom_bond_atom_site_label_2
_geom_bond_distance
C1 N1 1.148(3)
C1 C3 1.429(3)
C2 N2 1.146(3)
C2 C3 1.433(3)
C3 C4 1.379(3)
C4 C5 1.433(3)
C4 S1 1.739(2)
C5 C6 1.344(3)
C5 H5A 0.9500
C6 C7 1.440(3)
C6 H6A 0.9500
C7 C8 1.363(3)
C7 S1 1.768(2)
C8 C9 1.433(3)
C8 S2 1.790(2)
C9 C18 1.393(3)
C9 C10 1.504(3)
C10 C11 1.537(3)
C10 H10A 0.9900
C10 H10B 0.9900
C11 C12 1.521(3)
C11 H11A 0.9900
C11 H11B 0.9900
C12 C13 1.522(3)
C12 H12A 0.9900
C12 H12B 0.9900
C13 H13A 0.9800
C13 H13B 0.9800
C13 H13C 0.9800
C14 C15 1.519(3)
C14 H14A 0.9800
C14 H14B 0.9800
C14 H14C 0.9800
C15 C16 1.523(3)
C15 H15A 0.9900
C15 H15B 0.9900
C16 C17 1.533(3)
C16 H16A 0.9900
C16 H16B 0.9900
C17 C18 1.501(3)
C17 H17A 0.9900
C17 H17B 0.9900
C18 C19 1.433(3)
C19 C20 1.372(3)
C19 S2 1.780(2)
C20 C21 1.442(3)
C20 S3 1.762(2)
C21 C22 1.347(3)
C21 H21A 0.9500
C22 C23 1.435(3)
C22 H22A 0.9500
C23 C24 1.375(3)
C23 S3 1.741(2)
C24 C25 1.430(3)
C24 C26 1.435(3)
C25 N3 1.147(3)
C26 N4 1.146(3)
C27 Cl1 1.769(3)
C27 Cl2 1.770(3)
C27 H27A 0.9900
C27 H27B 0.9900
O1 S2 1.4365(16)
O2 S2 1.4332(16)

loop_
_geom_torsion_atom_site_label_1
_geom_torsion_atom_site_label_2
_geom_torsion_atom_site_label_3
_geom_torsion_atom_site_label_4
_geom_torsion
C1 C3 C4 C5 175.7(2)
C2 C3 C4 C5 -1.7(3)
C1 C3 C4 S1 -3.0(3)
C2 C3 C4 S1 179.58(17)
C3 C4 C5 C6 -176.5(2)
S1 C4 C5 C6 2.3(3)
C4 C5 C6 C7 -0.8(3)
C5 C6 C7 C8 178.7(2)
C5 C6 C7 S1 -1.1(2)
C6 C7 C8 C9 177.8(2)
S1 C7 C8 C9 -2.5(4)
C6 C7 C8 S2 -2.5(3)
S1 C7 C8 S2 177.20(12)
C7 C8 C9 C18 -178.2(2)
S2 C8 C9 C18 2.2(2)
C7 C8 C9 C10 1.9(4)
S2 C8 C9 C10 -177.82(16)
C18 C9 C10 C11 90.2(2)
C8 C9 C10 C11 -89.8(2)
C9 C10 C11 C12 -168.19(18)
C10 C11 C12 C13 174.89(19)
C14 C15 C16 C17 170.69(19)
C15 C16 C17 C18 -176.58(18)
C8 C9 C18 C19 -4.5(3)
C10 C9 C18 C19 175.51(18)
C8 C9 C18 C17 174.81(19)
C10 C9 C18 C17 -5.2(3)
C16 C17 C18 C9 90.0(2)
C16 C17 C18 C19 -90.8(2)
C9 C18 C19 C20 -174.1(2)
C17 C18 C19 C20 6.6(4)
C9 C18 C19 S2 4.5(2)
C17 C18 C19 S2 -174.77(16)
C18 C19 C20 C21 -175.2(2)
S2 C19 C20 C21 6.3(3)
C18 C19 C20 S3 5.3(4)
S2 C19 C20 S3 -173.26(12)
C19 C20 C21 C22 179.6(2)
S3 C20 C21 C22 -0.8(2)
C20 C21 C22 C23 1.1(3)
C21 C22 C23 C24 178.2(2)
C21 C22 C23 S3 -0.8(2)
C22 C23 C24 C25 -179.3(2)
S3 C23 C24 C25 -0.3(3)
C22 C23 C24 C26 2.2(3)
S3 C23 C24 C26 -178.83(16)
C3 C4 S1 C7 176.4(2)
C5 C4 S1 C7 -2.42(17)
C8 C7 S1 C4 -177.8(2)
C6 C7 S1 C4 1.99(16)
C20 C19 S2 O2 -69.30(19)
C18 C19 S2 O2 111.83(15)
C20 C19 S2 O1 63.25(19)
C18 C19 S2 O1 -115.61(15)
C20 C19 S2 C8 176.17(18)
C18 C19 S2 C8 -2.70(16)
C7 C8 S2 O2 66.10(19)
C9 C8 S2 O2 -114.16(15)
C7 C8 S2 O1 -66.36(19)
C9 C8 S2 O1 113.38(15)
C7 C8 S2 C19 -179.33(18)
C9 C8 S2 C19 0.41(16)
C24 C23 S3 C20 -178.85(19)
C22 C23 S3 C20 0.26(17)
C19 C20 S3 C23 179.9(2)
C21 C20 S3 C23 0.30(17)

loop_
_cod_related_entry_id
_cod_related_entry_database
_cod_related_entry_code
1 ChemSpider 30660040
